data_2237699
loop_
_publ_author_name
'Kurbanova, Malahat M.'
'Huseynov, Elnur Z.'
'Gurbanov, Atash V.'
'Maharramov, Abel M.'
'Kia, Reza'

_publ_section_title
;
 Ethyl
 4-(5-bromo-2-hydroxyphenyl)-2,7,7-trimethyl-5-oxo-1,4,5,6,7,8-hexahydroquinoline-3-carboxylate
;
_journal_coeditor_code RZ5051
_journal_issue 4
_journal_name_full 'Acta Crystallographica Section E'
_journal_page_first o541
_journal_paper_doi 10.1107/S1600536813006739
_journal_volume 69
_journal_year 2013
_chemical_formula_iupac 'C21 H24 Br N O4'
_chemical_formula_moiety 'C21 H24 Br N O4'
_chemical_formula_sum 'C21 H24 Br N O4'
_chemical_formula_weight 434.32
_chemical_melting_point 520
_chemical_name_systematic
'Ethyl 4-(5-bromo-2-hydroxyphenyl)-2,7,7-trimethyl-5-oxo-1,4,5,6,7,8-hexahydroquinoline-3-carboxylate'
_space_group_IT_number 14
_symmetry_cell_setting monoclinic
_symmetry_space_group_name_Hall '-P 2yn'
_symmetry_space_group_name_H-M 'P 1 21/n 1'
_atom_sites_solution_hydrogens geom
_atom_sites_solution_primary direct
_atom_sites_solution_secondary difmap
_audit_creation_method SHELXL-97
_cell_angle_alpha 90.00
_cell_angle_beta 97.3870(10)
_cell_angle_gamma 90.00
_cell_formula_units_Z 4
_cell_length_a 9.5969(3)
_cell_length_b 19.0805(5)
_cell_length_c 11.0678(3)
_cell_measurement_reflns_used 2045
_cell_measurement_temperature 294(2)
_cell_measurement_theta_max 27.50
_cell_measurement_theta_min 3.27
_cell_volume 2009.84(10)
_computing_cell_refinement 'SAINT (Bruker, 2005)'
_computing_data_collection 'APEX2 (Bruker, 2005)'
_computing_data_reduction 'SAINT (Bruker, 2005)'
_computing_molecular_graphics 'SHELXTL (Sheldrick, 2008)'
_computing_publication_material 'SHELXTL (Sheldrick, 2008) and PLATON (Spek, 2009)'
_computing_structure_refinement 'SHELXTL (Sheldrick, 2008)'
_computing_structure_solution 'SHELXTL (Sheldrick, 2008)'
_diffrn_ambient_temperature 294(2)
_diffrn_measured_fraction_theta_full 0.999
_diffrn_measured_fraction_theta_max 0.999
_diffrn_measurement_device_type
;
Bruker SMART APEXII CCD area-detector
;
_diffrn_measurement_method '\f and \w scans'
_diffrn_radiation_monochromator graphite
_diffrn_radiation_source 'fine-focus sealed tube'
_diffrn_radiation_type MoK\a
_diffrn_radiation_wavelength 0.71073
_diffrn_reflns_av_R_equivalents 0.0224
_diffrn_reflns_av_sigmaI/netI 0.0184
_diffrn_reflns_limit_h_max 12
_diffrn_reflns_limit_h_min -12
_diffrn_reflns_limit_k_max 25
_diffrn_reflns_limit_k_min -25
_diffrn_reflns_limit_l_max 14
_diffrn_reflns_limit_l_min -14
_diffrn_reflns_number 23241
_diffrn_reflns_theta_full 28.32
_diffrn_reflns_theta_max 28.32
_diffrn_reflns_theta_min 2.13
_diffrn_standards_number 0
_exptl_absorpt_coefficient_mu 2.071
_exptl_absorpt_correction_T_max 0.7069
_exptl_absorpt_correction_T_min 0.6363
_exptl_absorpt_correction_type multi-scan
_exptl_absorpt_process_details '(<i>SADABS</i>; Bruker, 2005)'
_exptl_crystal_colour colourless
_exptl_crystal_density_diffrn 1.435
_exptl_crystal_density_method 'not measured'
_exptl_crystal_description block
_exptl_crystal_F_000 896
_exptl_crystal_size_max 0.24
_exptl_crystal_size_mid 0.22
_exptl_crystal_size_min 0.18
_refine_diff_density_max 1.103
_refine_diff_density_min -1.020
_refine_ls_extinction_method none
_refine_ls_goodness_of_fit_ref 1.048
_refine_ls_hydrogen_treatment constr
_refine_ls_matrix_type full
_refine_ls_number_parameters 266
_refine_ls_number_reflns 5008
_refine_ls_number_restraints 3
_refine_ls_restrained_S_all 1.052
_refine_ls_R_factor_all 0.0724
_refine_ls_R_factor_gt 0.0497
_refine_ls_shift/su_max 0.001
_refine_ls_shift/su_mean 0.000
_refine_ls_structure_factor_coef Fsqd
_refine_ls_weighting_details 'calc w=1/[\s^2^(Fo^2^)+(0.0542P)^2^+1.4854P] where P=(Fo^2^+2Fc^2^)/3'
_refine_ls_weighting_scheme calc
_refine_ls_wR_factor_gt 0.1245
_refine_ls_wR_factor_ref 0.1362
_reflns_number_gt 3604
_reflns_number_total 5008
_reflns_threshold_expression I>2\s(I)
_cod_data_source_file rz5051.cif
_cod_data_source_block I
_cod_original_sg_symbol_H-M 'P 21/n'
_cod_database_code 2237699
_cod_database_fobs_code 2237699

loop_
_symmetry_equiv_pos_as_xyz
'x, y, z'
'-x+1/2, y+1/2, -z+1/2'
'-x, -y, -z'
'x-1/2, -y-1/2, z-1/2'

loop_
_atom_site_type_symbol
_atom_site_label
_atom_site_fract_x
_atom_site_fract_y
_atom_site_fract_z
_atom_site_U_iso_or_equiv
_atom_site_adp_type
_atom_site_calc_flag
_atom_site_refinement_flags
_atom_site_occupancy
_atom_site_symmetry_multiplicity
_atom_site_disorder_assembly
_atom_site_disorder_group
Br Br1 0.91668(4) 0.11235(2) 0.50601(4) 0.09330(19) Uani d . 1 1 A .
O O1 0.4895(3) 0.41833(11) 0.5435(2) 0.0719(6) Uani d . 1 1 . .
O O2 0.3062(2) 0.18500(11) 0.61555(16) 0.0577(5) Uani d . 1 1 . .
O O3 0.3634(2) 0.13165(11) 0.79229(19) 0.0597(5) Uani d D 1 1 . .
O O4 0.4398(2) 0.31539(12) 0.38649(17) 0.0657(6) Uani d . 1 1 . .
H H4 0.4496 0.3478 0.4434 0.099 Uiso d R 1 1 . .
N N1 0.6847(2) 0.28211(11) 0.87199(18) 0.0436(5) Uani d . 1 1 . .
H H1 0.7348 0.2820 0.9422 0.052 Uiso d R 1 1 . .
C C1 0.6826(2) 0.34138(12) 0.8040(2) 0.0392(5) Uani d . 1 1 . .
C C2 0.7744(3) 0.40011(14) 0.8550(2) 0.0487(6) Uani d . 1 1 . .
H H2A 0.8640 0.3812 0.8910 0.058 Uiso calc R 1 1 . .
H H2B 0.7312 0.4228 0.9193 0.058 Uiso calc R 1 1 . .
C C3 0.8001(3) 0.45464(14) 0.7599(3) 0.0507(6) Uani d . 1 1 . .
C C4 0.6576(3) 0.47395(14) 0.6893(3) 0.0584(7) Uani d . 1 1 . .
H H4A 0.6025 0.4986 0.7434 0.070 Uiso calc R 1 1 . .
H H4B 0.6726 0.5057 0.6238 0.070 Uiso calc R 1 1 . .
C C5 0.5754(3) 0.41168(14) 0.6362(3) 0.0494(6) Uani d . 1 1 . .
C C6 0.5958(2) 0.34543(12) 0.6974(2) 0.0385(5) Uani d . 1 1 . .
C C7 0.5182(2) 0.28168(12) 0.64397(19) 0.0372(5) Uani d . 1 1 A .
H H7A 0.4239 0.2969 0.6095 0.045 Uiso calc R 1 1 . .
C C8 0.5009(2) 0.22835(12) 0.74306(19) 0.0350(5) Uani d . 1 1 . .
C C9 0.5861(2) 0.22942(13) 0.85029(19) 0.0379(5) Uani d . 1 1 A .
C C10 0.5868(3) 0.17973(17) 0.9557(2) 0.0576(7) Uani d . 1 1 . .
H H10A 0.5907 0.1324 0.9270 0.086 Uiso calc R 1 1 A .
H H10B 0.5028 0.1862 0.9930 0.086 Uiso calc R 1 1 . .
H H10C 0.6674 0.1889 1.0144 0.086 Uiso calc R 1 1 . .
C C11 0.8970(3) 0.42483(18) 0.6729(3) 0.0673(8) Uani d . 1 1 . .
H H11A 0.8543 0.3841 0.6329 0.101 Uiso calc R 1 1 . .
H H11B 0.9855 0.4121 0.7182 0.101 Uiso calc R 1 1 . .
H H11C 0.9120 0.4596 0.6132 0.101 Uiso calc R 1 1 . .
C C12 0.8689(4) 0.51939(17) 0.8232(4) 0.0734(9) Uani d . 1 1 . .
H H12A 0.8085 0.5383 0.8779 0.110 Uiso calc R 1 1 . .
H H12B 0.8840 0.5540 0.7633 0.110 Uiso calc R 1 1 . .
H H12C 0.9574 0.5065 0.8684 0.110 Uiso calc R 1 1 . .
C C13 0.3830(2) 0.18055(13) 0.7107(2) 0.0407(5) Uani d . 1 1 A .
C C14 0.2502(7) 0.0825(4) 0.7444(6) 0.0617(18) Uani d PD 0.633(10) 1 A 1
H H14A 0.2704 0.0612 0.6690 0.074 Uiso calc PR 0.633(10) 1 A 1
H H14B 0.1606 0.1066 0.7295 0.074 Uiso calc PR 0.633(10) 1 A 1
C C15 0.2477(6) 0.0278(4) 0.8428(7) 0.080(2) Uani d PD 0.633(10) 1 A 1
H H15A 0.1797 -0.0076 0.8157 0.120 Uiso calc PR 0.633(10) 1 A 1
H H15B 0.2229 0.0495 0.9154 0.120 Uiso calc PR 0.633(10) 1 A 1
H H15C 0.3389 0.0067 0.8599 0.120 Uiso calc PR 0.633(10) 1 A 1
C C14' 0.2263(8) 0.0963(5) 0.7967(10) 0.051(3) Uani d PD 0.367(10) 1 A 2
H H14C 0.1501 0.1219 0.7502 0.061 Uiso calc PR 0.367(10) 1 A 2
H H14D 0.2062 0.0910 0.8799 0.061 Uiso calc PR 0.367(10) 1 A 2
C C15' 0.2497(11) 0.0255(6) 0.7387(15) 0.094(5) Uani d PD 0.367(10) 1 A 2
H H15D 0.1635 -0.0007 0.7296 0.141 Uiso calc PR 0.367(10) 1 A 2
H H15E 0.3205 -0.0001 0.7899 0.141 Uiso calc PR 0.367(10) 1 A 2
H H15F 0.2798 0.0326 0.6602 0.141 Uiso calc PR 0.367(10) 1 A 2
C C16 0.5888(3) 0.25025(13) 0.5398(2) 0.0407(5) Uani d . 1 1 . .
C C17 0.6996(3) 0.20358(14) 0.5642(2) 0.0459(6) Uani d . 1 1 A .
H H17A 0.7331 0.1922 0.6444 0.055 Uiso calc R 1 1 . .
C C18 0.7603(3) 0.17389(15) 0.4702(3) 0.0561(7) Uani d . 1 1 . .
C C19 0.7115(4) 0.18797(18) 0.3507(3) 0.0662(9) Uani d . 1 1 A .
H H19A 0.7507 0.1661 0.2881 0.079 Uiso calc R 1 1 . .
C C20 0.6038(4) 0.23495(18) 0.3256(2) 0.0643(9) Uani d . 1 1 . .
H H20A 0.5706 0.2451 0.2448 0.077 Uiso calc R 1 1 A .
C C21 0.5431(3) 0.26783(15) 0.4182(2) 0.0499(6) Uani d . 1 1 A .

loop_
_atom_site_aniso_label
_atom_site_aniso_U_11
_atom_site_aniso_U_22
_atom_site_aniso_U_33
_atom_site_aniso_U_12
_atom_site_aniso_U_13
_atom_site_aniso_U_23
Br1 0.0748(3) 0.1056(3) 0.1086(4) 0.0222(2) 0.0469(2) 0.0037(2)
O1 0.0849(15) 0.0519(12) 0.0703(14) 0.0074(11) -0.0226(12) 0.0177(10)
O2 0.0550(11) 0.0705(13) 0.0419(10) -0.0123(9) -0.0152(8) 0.0044(9)
O3 0.0498(11) 0.0594(11) 0.0645(12) -0.0181(9) -0.0140(9) 0.0208(10)
O4 0.0744(14) 0.0777(14) 0.0404(10) -0.0011(11) -0.0102(9) 0.0150(10)
N1 0.0421(10) 0.0523(12) 0.0332(9) -0.0084(9) -0.0066(8) 0.0074(9)
C1 0.0378(11) 0.0429(12) 0.0373(11) -0.0015(9) 0.0062(9) 0.0009(10)
C2 0.0483(14) 0.0512(15) 0.0459(14) -0.0081(11) 0.0028(11) -0.0035(11)
C3 0.0509(14) 0.0430(14) 0.0595(16) -0.0037(11) 0.0123(12) -0.0006(12)
C4 0.0626(17) 0.0386(14) 0.0738(19) 0.0055(12) 0.0078(14) 0.0038(13)
C5 0.0514(15) 0.0432(14) 0.0526(15) 0.0085(11) 0.0036(12) 0.0053(11)
C6 0.0399(12) 0.0405(12) 0.0349(11) 0.0032(9) 0.0040(9) 0.0039(9)
C7 0.0373(11) 0.0447(13) 0.0280(10) 0.0021(9) -0.0024(8) 0.0054(9)
C8 0.0337(10) 0.0426(12) 0.0284(10) 0.0016(9) 0.0032(8) 0.0042(9)
C9 0.0373(11) 0.0463(13) 0.0298(10) -0.0021(10) 0.0031(8) 0.0047(9)
C10 0.0631(17) 0.0708(18) 0.0352(12) -0.0208(14) -0.0084(11) 0.0165(12)
C11 0.0628(18) 0.070(2) 0.074(2) -0.0017(15) 0.0281(16) 0.0055(16)
C12 0.075(2) 0.0544(18) 0.092(2) -0.0175(16) 0.0133(18) -0.0061(17)
C13 0.0382(11) 0.0438(13) 0.0388(12) 0.0019(10) 0.0002(9) 0.0021(10)
C14 0.061(3) 0.065(4) 0.055(4) -0.022(3) -0.004(3) 0.005(3)
C15 0.065(3) 0.084(4) 0.093(5) -0.018(3) 0.012(3) 0.028(4)
C14' 0.047(4) 0.062(6) 0.044(6) -0.012(4) 0.003(4) 0.006(4)
C15' 0.053(5) 0.064(7) 0.169(16) -0.009(5) 0.025(7) -0.002(8)
C16 0.0462(13) 0.0448(13) 0.0311(11) -0.0106(10) 0.0046(9) 0.0024(10)
C17 0.0461(13) 0.0529(14) 0.0398(12) -0.0080(11) 0.0102(10) 0.0020(11)
C18 0.0559(15) 0.0575(16) 0.0594(17) -0.0096(13) 0.0248(13) -0.0029(13)
C19 0.081(2) 0.073(2) 0.0509(16) -0.0240(18) 0.0309(15) -0.0138(15)
C20 0.081(2) 0.083(2) 0.0298(12) -0.0262(18) 0.0102(13) -0.0010(13)
C21 0.0578(15) 0.0581(16) 0.0328(12) -0.0163(13) 0.0022(10) 0.0049(11)

loop_
_atom_type_symbol
_atom_type_description
_atom_type_scat_dispersion_real
_atom_type_scat_dispersion_imag
_atom_type_scat_source
C C 0.0033 0.0016 'International Tables Vol C Tables 4.2.6.8 and 6.1.1.4'
H H 0.0000 0.0000 'International Tables Vol C Tables 4.2.6.8 and 6.1.1.4'
N N 0.0061 0.0033 'International Tables Vol C Tables 4.2.6.8 and 6.1.1.4'
O O 0.0106 0.0060 'International Tables Vol C Tables 4.2.6.8 and 6.1.1.4'
Br Br -0.2901 2.4595 'International Tables Vol C Tables 4.2.6.8 and 6.1.1.4'

loop_
_geom_angle_atom_site_label_1
_geom_angle_atom_site_label_2
_geom_angle_atom_site_label_3
_geom_angle
C13 O3 C14 111.3(3)
C13 O3 C14' 123.0(5)
C21 O4 H4 106.1
C1 N1 C9 123.33(19)
C1 N1 H1 118.0
C9 N1 H1 116.5
C6 C1 N1 119.6(2)
C6 C1 C2 123.6(2)
N1 C1 C2 116.8(2)
C1 C2 C3 113.1(2)
C1 C2 H2A 109.0
C3 C2 H2A 109.0
C1 C2 H2B 109.0
C3 C2 H2B 109.0
H2A C2 H2B 107.8
C2 C3 C12 109.5(2)
C2 C3 C4 107.7(2)
C12 C3 C4 110.2(2)
C2 C3 C11 110.2(2)
C12 C3 C11 109.1(3)
C4 C3 C11 110.1(3)
C5 C4 C3 113.5(2)
C5 C4 H4A 108.9
C3 C4 H4A 108.9
C5 C4 H4B 108.9
C3 C4 H4B 108.9
H4A C4 H4B 107.7
O1 C5 C6 121.2(3)
O1 C5 C4 120.2(2)
C6 C5 C4 118.6(2)
C1 C6 C5 119.5(2)
C1 C6 C7 120.9(2)
C5 C6 C7 119.7(2)
C6 C7 C8 110.56(18)
C6 C7 C16 111.54(19)
C8 C7 C16 112.36(19)
C6 C7 H7A 107.4
C8 C7 H7A 107.4
C16 C7 H7A 107.4
C9 C8 C13 125.9(2)
C9 C8 C7 120.9(2)
C13 C8 C7 113.17(18)
C8 C9 N1 119.2(2)
C8 C9 C10 127.9(2)
N1 C9 C10 112.93(19)
C9 C10 H10A 109.5
C9 C10 H10B 109.5
H10A C10 H10B 109.5
C9 C10 H10C 109.5
H10A C10 H10C 109.5
H10B C10 H10C 109.5
C3 C11 H11A 109.5
C3 C11 H11B 109.5
H11A C11 H11B 109.5
C3 C11 H11C 109.5
H11A C11 H11C 109.5
H11B C11 H11C 109.5
C3 C12 H12A 109.5
C3 C12 H12B 109.5
H12A C12 H12B 109.5
C3 C12 H12C 109.5
H12A C12 H12C 109.5
H12B C12 H12C 109.5
O2 C13 O3 121.2(2)
O2 C13 C8 122.4(2)
O3 C13 C8 116.37(19)
O3 C14 C15 105.0(4)
O3 C14 H14A 110.8
C15 C14 H14A 110.8
O3 C14 H14B 110.8
C15 C14 H14B 110.8
H14A C14 H14B 108.8
O3 C14' C15' 102.1(6)
O3 C14' H14C 111.4
C15' C14' H14C 111.4
O3 C14' H14D 111.4
C15' C14' H14D 111.4
H14C C14' H14D 109.2
C14' C15' H15D 109.5
C14' C15' H15E 109.5
H15D C15' H15E 109.5
C14' C15' H15F 109.5
H15D C15' H15F 109.5
H15E C15' H15F 109.5
C17 C16 C21 118.5(2)
C17 C16 C7 120.5(2)
C21 C16 C7 121.0(2)
C18 C17 C16 120.4(2)
C18 C17 H17A 119.8
C16 C17 H17A 119.8
C19 C18 C17 121.5(3)
C19 C18 Br1 118.9(2)
C17 C18 Br1 119.6(2)
C20 C19 C18 118.7(3)
C20 C19 H19A 120.7
C18 C19 H19A 120.7
C19 C20 C21 121.5(3)
C19 C20 H20A 119.3
C21 C20 H20A 119.3
O4 C21 C20 118.2(2)
O4 C21 C16 122.4(2)
C20 C21 C16 119.4(3)

loop_
_geom_bond_atom_site_label_1
_geom_bond_atom_site_label_2
_geom_bond_distance
Br1 C18 1.907(3)
O1 C5 1.238(3)
O2 C13 1.208(3)
O3 C13 1.329(3)
O3 C14 1.481(5)
O3 C14' 1.485(7)
O4 C21 1.357(4)
O4 H4 0.8798
N1 C1 1.357(3)
N1 C9 1.381(3)
N1 H1 0.8600
C1 C6 1.356(3)
C1 C2 1.491(3)
C2 C3 1.523(4)
C2 H2A 0.9700
C2 H2B 0.9700
C3 C12 1.528(4)
C3 C4 1.530(4)
C3 C11 1.531(4)
C4 C5 1.503(4)
C4 H4A 0.9700
C4 H4B 0.9700
C5 C6 1.436(3)
C6 C7 1.507(3)
C7 C8 1.521(3)
C7 C16 1.532(3)
C7 H7A 0.9800
C8 C9 1.352(3)
C8 C13 1.461(3)
C9 C10 1.503(3)
C10 H10A 0.9600
C10 H10B 0.9600
C10 H10C 0.9600
C11 H11A 0.9600
C11 H11B 0.9600
C11 H11C 0.9600
C12 H12A 0.9600
C12 H12B 0.9600
C12 H12C 0.9600
C14 C15 1.512(4)
C14 H14A 0.9700
C14 H14B 0.9700
C15 H15A 0.9600
C15 H15B 0.9600
C15 H15C 0.9600
C14' C15' 1.526(5)
C14' H14C 0.9700
C14' H14D 0.9700
C15' H15D 0.9600
C15' H15E 0.9600
C15' H15F 0.9600
C16 C17 1.386(4)
C16 C21 1.402(3)
C17 C18 1.378(4)
C17 H17A 0.9300
C18 C19 1.371(4)
C19 C20 1.369(5)
C19 H19A 0.9300
C20 C21 1.392(4)
C20 H20A 0.9300

loop_
_geom_hbond_atom_site_label_D
_geom_hbond_atom_site_label_H
_geom_hbond_atom_site_label_A
_geom_hbond_site_symmetry_A
_geom_hbond_distance_DH
_geom_hbond_distance_HA
_geom_hbond_distance_DA
_geom_hbond_angle_DHA
_geom_hbond_publ_flag
O4 H4 O1 . 0.88 1.75 2.625(3) 171 y
N1 H1 O2 4_666 0.86 2.05 2.866(3) 158 y

loop_
_geom_torsion_atom_site_label_1
_geom_torsion_atom_site_label_2
_geom_torsion_atom_site_label_3
_geom_torsion_atom_site_label_4
_geom_torsion
C9 N1 C1 C6 -11.6(4)
C9 N1 C1 C2 166.2(2)
C6 C1 C2 C3 -19.6(4)
N1 C1 C2 C3 162.7(2)
C1 C2 C3 C12 168.6(2)
C1 C2 C3 C4 48.8(3)
C1 C2 C3 C11 -71.4(3)
C2 C3 C4 C5 -53.9(3)
C12 C3 C4 C5 -173.3(3)
C11 C3 C4 C5 66.4(3)
C3 C4 C5 O1 -152.6(3)
C3 C4 C5 C6 29.2(4)
N1 C1 C6 C5 169.3(2)
C2 C1 C6 C5 -8.3(4)
N1 C1 C6 C7 -9.4(3)
C2 C1 C6 C7 173.0(2)
O1 C5 C6 C1 -174.8(3)
C4 C5 C6 C1 3.3(4)
O1 C5 C6 C7 3.9(4)
C4 C5 C6 C7 -178.0(2)
C1 C6 C7 C8 24.1(3)
C5 C6 C7 C8 -154.6(2)
C1 C6 C7 C16 -101.7(2)
C5 C6 C7 C16 79.6(3)
C6 C7 C8 C9 -21.1(3)
C16 C7 C8 C9 104.2(2)
C6 C7 C8 C13 156.56(19)
C16 C7 C8 C13 -78.1(2)
C13 C8 C9 N1 -173.8(2)
C7 C8 C9 N1 3.6(3)
C13 C8 C9 C10 4.8(4)
C7 C8 C9 C10 -177.8(3)
C1 N1 C9 C8 14.5(4)
C1 N1 C9 C10 -164.2(2)
C14 O3 C13 O2 6.0(5)
C14' O3 C13 O2 -21.9(6)
C14 O3 C13 C8 -174.5(4)
C14' O3 C13 C8 157.6(5)
C9 C8 C13 O2 175.8(2)
C7 C8 C13 O2 -1.8(3)
C9 C8 C13 O3 -3.7(4)
C7 C8 C13 O3 178.8(2)
C13 O3 C14 C15 176.1(5)
C14' O3 C14 C15 -62.6(10)
C13 O3 C14' C15' 102.7(10)
C14 O3 C14' C15' 31.1(9)
C6 C7 C16 C17 84.8(3)
C8 C7 C16 C17 -40.0(3)
C6 C7 C16 C21 -95.2(3)
C8 C7 C16 C21 140.0(2)
C21 C16 C17 C18 -1.8(4)
C7 C16 C17 C18 178.2(2)
C16 C17 C18 C19 -1.6(4)
C16 C17 C18 Br1 177.85(19)
C17 C18 C19 C20 2.8(4)
Br1 C18 C19 C20 -176.7(2)
C18 C19 C20 C21 -0.5(5)
C19 C20 C21 O4 178.0(3)
C19 C20 C21 C16 -2.8(4)
C17 C16 C21 O4 -177.0(2)
C7 C16 C21 O4 3.1(4)
C17 C16 C21 C20 3.9(4)
C7 C16 C21 C20 -176.0(2)
